data_4081986
loop_
_publ_author_name
'Vicenzi, Daniele'
'Sgarbossa, Paolo'
'Biffis, Andrea'
'Tubaro, Cristina'
'Basato, Marino'
'Michelin, Rino A.'
'Lanza, Arianna'
'Nestola, Fabrizio'
'Bogialli, Sara'
'Pastore, Paolo'
'Venzo, Alfonso'

_publ_section_title
;
 Platinum(II) Complexes with Novel Diisocyanide Ligands: Catalysts in
 Alkyne Hydroarylation
;
_journal_issue 23
_journal_name_full Organometallics
_journal_page_first 7153
_journal_paper_doi 10.1021/om400859q
_journal_volume 32
_journal_year 2013
_chemical_formula_moiety 'C48 H36 N4 O8 Pt2, C H2 Cl2'
_chemical_formula_sum 'C49 H38 Cl2 N4 O8 Pt2'
_chemical_formula_weight 1271.91
_chemical_name_systematic
;
 ?
;
_space_group_crystal_system monoclinic
_space_group_IT_number 15
_space_group_name_Hall '-C 2yc'
_space_group_name_H-M_alt 'C 1 2/c 1'
_symmetry_space_group_name_Hall '-C 2yc'
_symmetry_space_group_name_H-M 'C 1 2/c 1'
_atom_sites_solution_hydrogens geom
_atom_sites_solution_primary direct
_atom_sites_solution_secondary difmap
_audit_creation_method SHELXL-2012
_cell_angle_alpha 90
_cell_angle_beta 130.299(9)
_cell_angle_gamma 90
_cell_formula_units_Z 4
_cell_length_a 26.097(4)
_cell_length_b 12.1200(14)
_cell_length_c 20.158(3)
_cell_measurement_reflns_used 2772
_cell_measurement_temperature 297(2)
_cell_measurement_theta_max 28.0
_cell_measurement_theta_min 3.0
_cell_volume 4862.8(13)
_computing_structure_refinement 'SHELXL-2012 (Sheldrick, 2012)'
_diffrn_ambient_temperature 297(2)
_diffrn_measured_fraction_theta_full 0.998
_diffrn_measured_fraction_theta_max 0.903
_diffrn_radiation_type MoK\a
_diffrn_radiation_wavelength 0.71073
_diffrn_reflns_av_R_equivalents 0.0782
_diffrn_reflns_av_unetI/netI 0.0959
_diffrn_reflns_Laue_measured_fraction_full 0.998
_diffrn_reflns_Laue_measured_fraction_max 0.903
_diffrn_reflns_limit_h_max 32
_diffrn_reflns_limit_h_min -33
_diffrn_reflns_limit_k_max 15
_diffrn_reflns_limit_k_min -15
_diffrn_reflns_limit_l_max 25
_diffrn_reflns_limit_l_min -25
_diffrn_reflns_number 49583
_diffrn_reflns_point_group_measured_fraction_full 0.998
_diffrn_reflns_point_group_measured_fraction_max 0.903
_diffrn_reflns_theta_full 25.242
_diffrn_reflns_theta_max 28.017
_diffrn_reflns_theta_min 2.958
_exptl_absorpt_coefficient_mu 5.913
_exptl_absorpt_correction_T_max 0.623
_exptl_absorpt_correction_T_min 0.501
_exptl_absorpt_correction_type empirical
_exptl_absorpt_process_details Abspack
_exptl_crystal_colour colourless
_exptl_crystal_density_diffrn 1.737
_exptl_crystal_description prism
_exptl_crystal_F_000 2456
_exptl_crystal_size_max 0.3
_exptl_crystal_size_mid 0.1
_exptl_crystal_size_min 0.08
_refine_diff_density_max 0.648
_refine_diff_density_min -0.658
_refine_diff_density_rms 0.081
_refine_ls_extinction_method none
_refine_ls_goodness_of_fit_ref 1.059
_refine_ls_hydrogen_treatment constr
_refine_ls_matrix_type full
_refine_ls_number_parameters 296
_refine_ls_number_reflns 5306
_refine_ls_number_restraints 0
_refine_ls_restrained_S_all 1.059
_refine_ls_R_factor_all 0.1421
_refine_ls_R_factor_gt 0.0507
_refine_ls_shift/su_max 0.008
_refine_ls_shift/su_mean 0.000
_refine_ls_structure_factor_coef Fsqd
_refine_ls_weighting_details
;
 w=1/[\s^2^(Fo^2^)+(0.0169P)^2^]
 where P=(Fo^2^+2Fc^2^)/3
;
_refine_ls_weighting_scheme calc
_refine_ls_wR_factor_gt 0.0504
_refine_ls_wR_factor_ref 0.0645
_reflns_Friedel_coverage 0.000
_reflns_number_gt 3170
_reflns_number_total 5306
_reflns_threshold_expression 'I > 2\s(I)'
_cod_data_source_file om400859q_si_002.cif
_cod_data_source_block PtDiNC2'
_cod_database_code 4081986
_shelx_space_group_comment
;
The symmetry employed for this shelxl refinement is uniquely defined
by the following loop, which should always be used as a source of
symmetry information in preference to the above space-group names.
They are only intended as comments.
;
_shelxl_version_number 2012-9

loop_
_space_group_symop_operation_xyz
'x, y, z'
'-x, y, -z+1/2'
'x+1/2, y+1/2, z'
'-x+1/2, y+1/2, -z+1/2'
'-x, -y, -z'
'x, -y, z-1/2'
'-x+1/2, -y+1/2, -z'
'x+1/2, -y+1/2, z-1/2'

loop_
_atom_site_label
_atom_site_type_symbol
_atom_site_fract_x
_atom_site_fract_y
_atom_site_fract_z
_atom_site_U_iso_or_equiv
_atom_site_adp_type
_atom_site_occupancy
_atom_site_site_symmetry_order
_atom_site_calc_flag
_atom_site_refinement_flags_posn
_atom_site_refinement_flags_adp
_atom_site_refinement_flags_occupancy
Pt1 Pt 0.32778(2) 0.77286(2) 0.37874(2) 0.05624(11) Uani 1 1 d . . .
O1 O 0.3493(2) 0.8598(3) 0.1515(3) 0.0599(12) Uani 1 1 d . . .
O2 O 0.4510(2) 0.8131(4) 0.2748(3) 0.0690(14) Uani 1 1 d . . .
O3 O 0.4906(2) 1.0802(3) 0.5577(3) 0.0557(11) Uani 1 1 d . . .
O4 O 0.5830(2) 0.9426(3) 0.4197(3) 0.0665(13) Uani 1 1 d . . .
C15 C 0.5293(4) 0.9612(5) 0.3989(4) 0.0486(17) Uani 1 1 d . . .
N1 N 0.3241(3) 0.7047(4) 0.2272(4) 0.0712(17) Uani 1 1 d . . .
N2 N 0.3685(3) 1.0192(6) 0.3969(3) 0.0612(17) Uani 1 1 d . . .
C1 C 0.3278(3) 0.7333(5) 0.2852(4) 0.0638(19) Uani 1 1 d . . .
C2 C 0.3205(3) 0.6724(6) 0.1577(4) 0.064(2) Uani 1 1 d . . .
C3 C 0.3025(4) 0.5671(6) 0.1247(5) 0.080(2) Uani 1 1 d . . .
H3 H 0.2916 0.5150 0.1478 0.096 Uiso 1 1 calc R U .
C4 C 0.3007(4) 0.5398(6) 0.0566(5) 0.086(3) Uani 1 1 d . . .
H4 H 0.2890 0.4687 0.0340 0.104 Uiso 1 1 calc R U .
C5 C 0.3160(4) 0.6161(7) 0.0226(5) 0.080(2) Uani 1 1 d . . .
H5 H 0.3142 0.5966 -0.0236 0.096 Uiso 1 1 calc R U .
C6 C 0.3343(3) 0.7217(6) 0.0550(4) 0.0666(19) Uani 1 1 d . . .
H6 H 0.3449 0.7733 0.0313 0.080 Uiso 1 1 calc R U .
C7 C 0.3367(3) 0.7498(5) 0.1235(4) 0.0576(19) Uani 1 1 d . . .
C8 C 0.4108(4) 0.8828(6) 0.2293(5) 0.0533(18) Uani 1 1 d . . .
C9 C 0.4205(3) 1.0023(5) 0.2480(4) 0.0451(16) Uani 1 1 d . . .
C10 C 0.3747(3) 1.0790(6) 0.1856(4) 0.0604(19) Uani 1 1 d . . .
H10 H 0.3357 1.0551 0.1319 0.072 Uiso 1 1 calc R U .
C11 C 0.3866(4) 1.1892(7) 0.2028(5) 0.073(2) Uani 1 1 d . . .
H11 H 0.3560 1.2404 0.1607 0.087 Uiso 1 1 calc R U .
C12 C 0.4436(4) 1.2242(6) 0.2821(6) 0.075(2) Uani 1 1 d . . .
H12 H 0.4515 1.2994 0.2932 0.090 Uiso 1 1 calc R U .
C13 C 0.4893(4) 1.1507(6) 0.3456(5) 0.068(2) Uani 1 1 d . . .
H13 H 0.5278 1.1757 0.3992 0.082 Uiso 1 1 calc R U .
C14 C 0.4773(3) 1.0387(5) 0.3288(4) 0.0442(16) Uani 1 1 d . . .
C17 C 0.4687(4) 1.2649(7) 0.5108(5) 0.071(2) Uani 1 1 d . . .
H17 H 0.5090 1.2846 0.5647 0.085 Uiso 1 1 calc R U .
C18 C 0.4287(5) 1.3443(6) 0.4472(7) 0.095(3) Uani 1 1 d . . .
H18 H 0.4424 1.4177 0.4584 0.114 Uiso 1 1 calc R U .
C19 C 0.3690(5) 1.3151(7) 0.3675(6) 0.089(3) Uani 1 1 d . . .
H19 H 0.3423 1.3689 0.3254 0.106 Uiso 1 1 calc R U .
C20 C 0.3488(4) 1.2074(7) 0.3501(4) 0.071(2) Uani 1 1 d . . .
H20 H 0.3088 1.1871 0.2962 0.085 Uiso 1 1 calc R U .
C16 C 0.4480(4) 1.1578(6) 0.4933(5) 0.0513(17) Uani 1 1 d . . .
C22 C 0.3527(4) 0.9295(6) 0.3886(4) 0.064(2) Uani 1 1 d . . .
C23 C 0.3189(4) 0.7968(5) 0.4740(4) 0.088(2) Uani 1 1 d . . .
H23A H 0.2731 0.7850 0.4489 0.131 Uiso 1 1 calc R U .
H23B H 0.3320 0.8709 0.4959 0.131 Uiso 1 1 calc R U .
H23C H 0.3475 0.7456 0.5208 0.131 Uiso 1 1 calc R U .
C24 C 0.3045(4) 0.6084(5) 0.3807(4) 0.084(2) Uani 1 1 d . . .
H24A H 0.2870 0.5733 0.3270 0.127 Uiso 1 1 calc R U .
H24B H 0.2714 0.6058 0.3876 0.127 Uiso 1 1 calc R U .
H24C H 0.3443 0.5706 0.4283 0.127 Uiso 1 1 calc R U .
C21 C 0.3888(4) 1.1293(6) 0.4139(5) 0.0550(18) Uani 1 1 d . . .
Cl1 Cl 0.4998(3) 0.5124(3) 0.3211(3) 0.302(3) Uani 1 1 d . . .
C25 C 0.5000 0.5845(10) 0.2500 0.198(8) Uani 1 2 d S T P
H25A H 0.4608 0.6320 0.2170 0.238 Uiso 0.5 1 calc R U P
H25B H 0.5392 0.6320 0.2830 0.238 Uiso 0.5 1 calc R U P

loop_
_atom_site_aniso_label
_atom_site_aniso_U_11
_atom_site_aniso_U_22
_atom_site_aniso_U_33
_atom_site_aniso_U_23
_atom_site_aniso_U_13
_atom_site_aniso_U_12
Pt1 0.05707(18) 0.06945(19) 0.04793(16) -0.00335(17) 0.03653(14) -0.00519(19)
O1 0.056(3) 0.064(3) 0.050(3) -0.013(2) 0.030(3) -0.011(3)
O2 0.068(4) 0.051(3) 0.060(3) -0.010(2) 0.029(3) 0.000(3)
O3 0.058(3) 0.056(3) 0.060(3) 0.003(2) 0.041(3) 0.000(3)
O4 0.058(4) 0.086(3) 0.071(3) 0.007(3) 0.049(3) 0.008(3)
C15 0.054(5) 0.045(4) 0.048(4) -0.017(3) 0.034(5) -0.013(4)
N1 0.082(5) 0.084(4) 0.066(4) -0.019(3) 0.056(4) -0.025(3)
N2 0.062(5) 0.073(5) 0.058(4) -0.005(4) 0.043(4) -0.008(4)
C1 0.066(5) 0.062(5) 0.070(5) -0.001(4) 0.047(4) -0.014(4)
C2 0.079(6) 0.073(5) 0.056(5) -0.018(4) 0.050(5) -0.017(4)
C3 0.104(7) 0.073(6) 0.076(5) -0.020(4) 0.063(5) -0.031(5)
C4 0.122(8) 0.066(5) 0.089(6) -0.028(5) 0.077(6) -0.030(5)
C5 0.102(7) 0.082(6) 0.076(5) -0.035(5) 0.067(5) -0.023(5)
C6 0.080(5) 0.073(5) 0.063(4) -0.021(4) 0.054(4) -0.018(5)
C7 0.058(5) 0.061(6) 0.053(4) -0.018(4) 0.036(4) -0.014(4)
C8 0.063(6) 0.057(6) 0.056(5) -0.006(4) 0.045(5) -0.004(5)
C9 0.055(5) 0.045(5) 0.048(4) 0.000(4) 0.039(4) 0.003(4)
C10 0.068(6) 0.056(5) 0.059(5) -0.003(4) 0.041(5) 0.002(4)
C11 0.083(7) 0.069(6) 0.068(6) 0.008(4) 0.050(6) 0.016(5)
C12 0.097(7) 0.039(4) 0.104(6) -0.004(5) 0.072(6) -0.004(5)
C13 0.074(6) 0.053(5) 0.073(5) -0.016(4) 0.046(5) -0.015(5)
C14 0.048(5) 0.043(4) 0.046(4) -0.005(4) 0.032(4) 0.001(4)
C17 0.082(6) 0.056(5) 0.067(5) -0.002(5) 0.044(5) -0.005(5)
C18 0.127(9) 0.051(6) 0.112(8) -0.008(6) 0.080(8) -0.010(6)
C19 0.111(8) 0.067(6) 0.097(7) 0.024(5) 0.071(7) 0.026(6)
C20 0.072(6) 0.074(7) 0.059(5) 0.002(5) 0.039(5) 0.006(5)
C16 0.064(6) 0.038(5) 0.064(5) -0.008(4) 0.046(5) -0.006(4)
C22 0.058(6) 0.080(6) 0.057(5) 0.008(5) 0.039(5) -0.003(5)
C23 0.095(6) 0.118(6) 0.075(5) -0.018(5) 0.067(5) -0.018(5)
C24 0.108(7) 0.075(5) 0.091(6) 0.020(4) 0.074(6) 0.019(5)
C21 0.062(6) 0.048(5) 0.061(5) -0.003(5) 0.043(5) 0.001(5)
Cl1 0.380(7) 0.137(3) 0.266(5) -0.005(3) 0.154(5) -0.111(4)
C25 0.198(18) 0.044(9) 0.39(3) 0.000 0.21(2) 0.000

loop_
_atom_type_symbol
_atom_type_description
_atom_type_scat_dispersion_real
_atom_type_scat_dispersion_imag
_atom_type_scat_source
C C 0.0033 0.0016 'International Tables Vol C Tables 4.2.6.8 and 6.1.1.4'
N N 0.0061 0.0033 'International Tables Vol C Tables 4.2.6.8 and 6.1.1.4'
O O 0.0106 0.0060 'International Tables Vol C Tables 4.2.6.8 and 6.1.1.4'
Pt Pt -1.7033 8.3905 'International Tables Vol C Tables 4.2.6.8 and 6.1.1.4'
Cl Cl 0.1484 0.1585 'International Tables Vol C Tables 4.2.6.8 and 6.1.1.4'
H H 0.0000 0.0000 'International Tables Vol C Tables 4.2.6.8 and 6.1.1.4'

loop_
_geom_angle_atom_site_label_1
_geom_angle_atom_site_label_2
_geom_angle_atom_site_label_3
_geom_angle
_geom_angle_site_symmetry_1
_geom_angle_site_symmetry_3
C1 Pt1 C22 97.4(2) . .
C1 Pt1 C24 88.0(2) . .
C22 Pt1 C24 174.3(2) . .
C1 Pt1 C23 172.1(3) . .
C22 Pt1 C23 89.9(2) . .
C24 Pt1 C23 84.8(2) . .
C8 O1 C7 116.9(5) . .
C15 O3 C16 116.0(5) 5_676 .
O4 C15 O3 123.4(6) . 5_676
O4 C15 C14 126.2(6) . .
O3 C15 C14 110.2(6) 5_676 .
C1 N1 C2 178.7(7) . .
C22 N2 C21 174.9(6) . .
N1 C1 Pt1 175.2(6) . .
C3 C2 C7 120.5(6) . .
C3 C2 N1 121.8(6) . .
C7 C2 N1 117.8(6) . .
C2 C3 C4 118.9(6) . .
C2 C3 H3 120.5 . .
C4 C3 H3 120.5 . .
C5 C4 C3 120.5(7) . .
C5 C4 H4 119.8 . .
C3 C4 H4 119.8 . .
C4 C5 C6 121.3(6) . .
C4 C5 H5 119.4 . .
C6 C5 H5 119.4 . .
C5 C6 C7 118.8(6) . .
C5 C6 H6 120.6 . .
C7 C6 H6 120.6 . .
C6 C7 C2 120.0(6) . .
C6 C7 O1 119.0(6) . .
C2 C7 O1 120.7(5) . .
O2 C8 O1 122.5(7) . .
O2 C8 C9 125.5(7) . .
O1 C8 C9 112.0(6) . .
C14 C9 C10 119.4(6) . .
C14 C9 C8 119.2(6) . .
C10 C9 C8 121.3(7) . .
C11 C10 C9 120.2(7) . .
C11 C10 H10 119.9 . .
C9 C10 H10 119.9 . .
C10 C11 C12 119.8(7) . .
C10 C11 H11 120.1 . .
C12 C11 H11 120.1 . .
C11 C12 C13 121.4(7) . .
C11 C12 H12 119.3 . .
C13 C12 H12 119.3 . .
C12 C13 C14 119.1(7) . .
C12 C13 H13 120.5 . .
C14 C13 H13 120.5 . .
C13 C14 C9 120.0(6) . .
C13 C14 C15 117.4(6) . .
C9 C14 C15 122.5(6) . .
C16 C17 C18 119.1(8) . .
C16 C17 H17 120.4 . .
C18 C17 H17 120.4 . .
C19 C18 C17 120.4(8) . .
C19 C18 H18 119.8 . .
C17 C18 H18 119.8 . .
C20 C19 C18 120.2(8) . .
C20 C19 H19 119.9 . .
C18 C19 H19 119.9 . .
C19 C20 C21 118.9(7) . .
C19 C20 H20 120.5 . .
C21 C20 H20 120.5 . .
C17 C16 C21 120.2(7) . .
C17 C16 O3 117.3(7) . .
C21 C16 O3 122.5(6) . .
N2 C22 Pt1 178.0(8) . .
Pt1 C23 H23A 109.5 . .
Pt1 C23 H23B 109.5 . .
H23A C23 H23B 109.5 . .
Pt1 C23 H23C 109.5 . .
H23A C23 H23C 109.5 . .
H23B C23 H23C 109.5 . .
Pt1 C24 H24A 109.5 . .
Pt1 C24 H24B 109.5 . .
H24A C24 H24B 109.5 . .
Pt1 C24 H24C 109.5 . .
H24A C24 H24C 109.5 . .
H24B C24 H24C 109.5 . .
C16 C21 C20 121.2(7) . .
C16 C21 N2 119.4(7) . .
C20 C21 N2 119.4(7) . .
Cl1 C25 Cl1 117.4(8) 2_655 .
Cl1 C25 H25A 108.0 2_655 .
Cl1 C25 H25A 108.0 . .
Cl1 C25 H25B 108.0 2_655 .
Cl1 C25 H25B 108.0 . .
H25A C25 H25B 107.2 . .

loop_
_geom_bond_atom_site_label_1
_geom_bond_atom_site_label_2
_geom_bond_distance
_geom_bond_site_symmetry_2
Pt1 C1 1.946(7) .
Pt1 C22 1.975(8) .
Pt1 C24 2.092(6) .
Pt1 C23 2.098(5) .
O1 C8 1.363(7) .
O1 C7 1.402(6) .
O2 C8 1.188(7) .
O3 C15 1.370(6) 5_676
O3 C16 1.393(7) .
O4 C15 1.196(7) .
C15 O3 1.370(6) 5_676
C15 C14 1.496(8) .
N1 C1 1.162(6) .
N1 C2 1.397(7) .
N2 C22 1.136(7) .
N2 C21 1.394(8) .
C2 C3 1.373(8) .
C2 C7 1.384(7) .
C3 C4 1.385(7) .
C3 H3 0.9300 .
C4 C5 1.356(8) .
C4 H4 0.9300 .
C5 C6 1.374(7) .
C5 H5 0.9300 .
C6 C7 1.383(7) .
C6 H6 0.9300 .
C8 C9 1.477(8) .
C9 C14 1.387(8) .
C9 C10 1.389(8) .
C10 C11 1.365(8) .
C10 H10 0.9300 .
C11 C12 1.368(9) .
C11 H11 0.9300 .
C12 C13 1.371(9) .
C12 H12 0.9300 .
C13 C14 1.385(7) .
C13 H13 0.9300 .
C17 C16 1.362(8) .
C17 C18 1.389(9) .
C17 H17 0.9300 .
C18 C19 1.376(10) .
C18 H18 0.9300 .
C19 C20 1.366(9) .
C19 H19 0.9300 .
C20 C21 1.379(8) .
C20 H20 0.9300 .
C16 C21 1.368(8) .
C23 H23A 0.9600 .
C23 H23B 0.9600 .
C23 H23C 0.9600 .
C24 H24A 0.9600 .
C24 H24B 0.9600 .
C24 H24C 0.9600 .
Cl1 C25 1.682(6) .
C25 Cl1 1.682(6) 2_655
C25 H25A 0.9700 .
C25 H25B 0.9700 .

loop_
_geom_torsion_atom_site_label_1
_geom_torsion_atom_site_label_2
_geom_torsion_atom_site_label_3
_geom_torsion_atom_site_label_4
_geom_torsion
_geom_torsion_site_symmetry_1
C7 C2 C3 C4 -0.1(11) .
N1 C2 C3 C4 -179.1(6) .
C2 C3 C4 C5 -0.5(12) .
C3 C4 C5 C6 0.7(12) .
C4 C5 C6 C7 -0.2(11) .
C5 C6 C7 C2 -0.4(10) .
C5 C6 C7 O1 -174.2(6) .
C3 C2 C7 C6 0.6(10) .
N1 C2 C7 C6 179.6(6) .
C3 C2 C7 O1 174.3(6) .
N1 C2 C7 O1 -6.7(9) .
C8 O1 C7 C6 -107.9(6) .
C8 O1 C7 C2 78.4(7) .
C7 O1 C8 O2 -4.6(8) .
C7 O1 C8 C9 174.6(4) .
O2 C8 C9 C14 -8.0(9) .
O1 C8 C9 C14 172.9(5) .
O2 C8 C9 C10 170.6(6) .
O1 C8 C9 C10 -8.5(7) .
C14 C9 C10 C11 2.1(8) .
C8 C9 C10 C11 -176.5(5) .
C9 C10 C11 C12 -0.6(9) .
C10 C11 C12 C13 -0.4(10) .
C11 C12 C13 C14 0.0(10) .
C12 C13 C14 C9 1.5(9) .
C12 C13 C14 C15 178.4(6) .
C10 C9 C14 C13 -2.5(8) .
C8 C9 C14 C13 176.1(5) .
C10 C9 C14 C15 -179.2(5) .
C8 C9 C14 C15 -0.6(8) .
O4 C15 C14 C13 -73.7(8) .
O3 C15 C14 C13 101.2(6) 5_676
O4 C15 C14 C9 103.1(8) .
O3 C15 C14 C9 -82.0(6) 5_676
C16 C17 C18 C19 0.1(11) .
C17 C18 C19 C20 -0.6(12) .
C18 C19 C20 C21 0.8(11) .
C18 C17 C16 C21 0.3(9) .
C18 C17 C16 O3 177.7(6) .
C15 O3 C16 C17 107.0(6) 5_676
C15 O3 C16 C21 -75.7(7) 5_676
C17 C16 C21 C20 -0.2(9) .
O3 C16 C21 C20 -177.4(5) .
C17 C16 C21 N2 179.7(5) .
O3 C16 C21 N2 2.5(9) .
C19 C20 C21 C16 -0.4(9) .
C19 C20 C21 N2 179.7(6) .
